data_4031792
loop_
_publ_author_name
'Nanjo, M.'
'Oda, T.'
'Mochida, K.'

_publ_section_title
;
 Preparation and structural characterization of trimethylsilyl-substituted
 germylzinc halides, (Me3 Si)3 Ge Zn X (X = Cl, Br and I) and silylzinc
 chloride, R (Me3 Si)2 Si Zn Cl (R = (Si Me3) and Ph)
;
_journal_name_full 'Journal of Organometallic Chemistry'
_journal_page_first 100
_journal_page_last 108
_journal_volume 672
_journal_year 2003
_chemical_formula_sum 'C16 H31 Cl O Si3 Zn'
_chemical_name_systematic '((((C6 H5) ((C H3)3 Si)2) Si) Zn Cl) ((C H2)4 O)'
_space_group_IT_number 14
_symmetry_space_group_name_Hall '-P 2ybc'
_symmetry_space_group_name_H-M 'P 1 21/c 1'
_cell_angle_alpha 90
_cell_angle_beta 113.178
_cell_angle_gamma 90
_cell_formula_units_Z 4
_cell_length_a 13.768
_cell_length_b 10.616
_cell_length_c 17.049
_cell_volume 2290.770
_citation_journal_id_ASTM JORCAI
_cod_data_source_file Nanjo_JORCAI_2003_496.cif
_cod_data_source_block C16H31Cl1O1Si3Zn1
_cod_original_cell_volume 2290.771
_cod_original_formula_sum 'C16 H31 Cl1 O1 Si3 Zn1'
_cod_database_code 4031792

loop_
_symmetry_equiv_pos_as_xyz
x,y,z
-x,y+1/2,-z+1/2
-x,-y,-z
x,-y-1/2,z-1/2

loop_
_atom_site_label
_atom_site_type_symbol
_atom_site_fract_x
_atom_site_fract_y
_atom_site_fract_z
_atom_site_occupancy
_atom_site_U_iso_or_equiv
H10 H 0.4504 -0.0731 0.0835 1 0.0
H28 H 0.1094 0.4116 -0.0536 1 0.0
C11 C 0.0786 -0.1458 0.3139 1 0.0
H4 H 0.2295 0.3611 0.3469 1 0.0
H31 H 0.0189 0.2598 -0.0417 1 0.0
C15 C 0.1214 0.3982 0.0052 1 0.0
H30 H 0.0049 0.3252 0.0357 1 0.0
C6 C 0.2286 0.1866 0.2916 1 0.0
H22 H 0.2629 -0.338 0.4047 1 0.0
C12 C 0.2875 -0.2746 0.3767 1 0.0
O1 O 0.1283 0.2141 0.0698 1 0.0
H5 H 0.1595 0.1941 0.2468 1 0.0
H13 H 0.5311 -0.094 0.2971 1 0.0
H1 H 0.4287 -0.0018 0.3729 1 0.0
C3 C 0.4206 0.1683 0.4261 1 0.0
H2 H 0.487 0.1607 0.474 1 0.0
H14 H 0.5464 -0.2119 0.2478 1 0.0
H19 H 0.1108 -0.0785 0.353 1 0.0
C7 C 0.3221 -0.2824 0.1191 1 0.0
H17 H 0.1793 -0.3843 0.208 1 0.0
C13 C 0.2322 0.2532 0.0812 1 0.0
C4 C 0.361 0.2728 0.4184 1 0.0
H11 H 0.435 0.0448 0.1328 1 0.0
Si3 Si 0.18143 -0.2096 0.28565 1 0.0
H6 H 0.2574 -0.265 0.0713 1 0.0
C2 C 0.386 0.0719 0.3672 1 0.0
H29 H 0.1013 0.473 0.0272 1 0.0
Zn1 Zn 0.10491 0.02409 0.08992 1 0.0
Si2 Si 0.37367 -0.13714 0.17945 1 0.0
C16 C 0.0554 0.2967 0.0136 1 0.0
H26 H 0.2631 0.3942 0.0181 1 0.0
H27 H 0.2518 0.4387 0.1018 1 0.0
C8 C 0.4029 -0.0314 0.1039 1 0.0
Cl1 Cl -0.07889 0.03881 0.0523 1 0.0
H21 H 0.3379 -0.3115 0.3572 1 0.0
C10 C 0.1262 -0.3478 0.2243 1 0.0
H9 H 0.3383 -0.0116 0.0565 1 0.0
H16 H 0.1048 -0.4082 0.2562 1 0.0
H25 H 0.2791 0.2482 0.1403 1 0.0
C5 C 0.2685 0.2841 0.3534 1 0.0
C14 C 0.2255 0.3815 0.0544 1 0.0
H24 H 0.259 0.2018 0.0478 1 0.0
H12 H 0.4841 -0.2246 0.307 1 0.0
C1 C 0.2889 0.0798 0.2974 1 0.0
H3 H 0.3863 0.3378 0.4608 1 0.0
H8 H 0.3731 -0.3157 0.0991 1 0.0
H15 H 0.0663 -0.324 0.1741 1 0.0
H20 H 0.0529 -0.2086 0.3416 1 0.0
H23 H 0.3207 -0.2079 0.416 1 0.0
C9 C 0.499 -0.1702 0.2682 1 0.0
H18 H 0.0208 -0.1137 0.2651 1 0.0
H7 H 0.3092 -0.3428 0.1557 1 0.0
Si1 Si 0.23899 -0.05406 0.21602 1 0.0
